data_4502740
loop_
_publ_author_name
'Wang, Suna'
'Yun, Ruirui'
'Peng, Yanqiang'
'Zhang, Qingfu'
'Lu, Jing'
'Dou, Jianmin'
'Bai, Junfeng'
'Li, Dacheng'
'Wang, Daqi'

_publ_section_title
;
 A Series of Four-Connected Entangled Metal--Organic Frameworks Assembled
 from Pamoic Acid and Pyridine-Containing Ligands: Interpenetrating,
 Self-Penetrating, and Supramolecular Isomerism
;
_journal_issue 1
_journal_name_full 'Crystal Growth &amp; Design'
_journal_page_first 79
_journal_paper_doi 10.1021/cg2008057
_journal_volume 12
_journal_year 2012
_chemical_formula_sum 'C38 H37 N3 Ni O9'
_chemical_formula_weight 738.42
_chemical_name_systematic
; 
 ? 
;
_space_group_IT_number 15
_symmetry_cell_setting monoclinic
_symmetry_space_group_name_Hall '-C 2yc'
_symmetry_space_group_name_H-M 'C 1 2/c 1'
_atom_sites_solution_hydrogens geom
_atom_sites_solution_primary direct
_atom_sites_solution_secondary difmap
_audit_creation_method SHELXL-97
_cell_angle_alpha 90.00
_cell_angle_beta 131.213(4)
_cell_angle_gamma 90.00
_cell_formula_units_Z 4
_cell_length_a 19.469(6)
_cell_length_b 18.077(5)
_cell_length_c 13.265(4)
_cell_measurement_reflns_used 2882
_cell_measurement_temperature 298(2)
_cell_measurement_theta_max 25.38
_cell_measurement_theta_min 2.25
_cell_volume 3512.0(18)
_computing_cell_refinement SMART
_computing_data_collection 'SMART (Bruker, 2000)'
_computing_data_reduction 'SAINT (Bruker, 2000)'
_computing_molecular_graphics SHELXTL
_computing_publication_material SHELXTL
_computing_structure_refinement SHELXTL
_computing_structure_solution 'SHELXTL (Bruker, 2000)'
_diffrn_ambient_temperature 298(2)
_diffrn_measured_fraction_theta_full 1.000
_diffrn_measured_fraction_theta_max 1.000
_diffrn_measurement_device_type 'Bruker Smart Apex CCD'
_diffrn_measurement_method 'phi and omega scans'
_diffrn_radiation_monochromator graphite
_diffrn_radiation_source 'fine-focus sealed tube'
_diffrn_radiation_type MoK\a
_diffrn_radiation_wavelength 0.71073
_diffrn_reflns_av_R_equivalents 0.0433
_diffrn_reflns_av_sigmaI/netI 0.1057
_diffrn_reflns_limit_h_max 18
_diffrn_reflns_limit_h_min -23
_diffrn_reflns_limit_k_max 16
_diffrn_reflns_limit_k_min -21
_diffrn_reflns_limit_l_max 15
_diffrn_reflns_limit_l_min -15
_diffrn_reflns_number 9024
_diffrn_reflns_theta_full 25.02
_diffrn_reflns_theta_max 25.02
_diffrn_reflns_theta_min 1.79
_exptl_absorpt_coefficient_mu 0.613
_exptl_absorpt_correction_T_max 0.8
_exptl_absorpt_correction_T_min 0.7
_exptl_absorpt_correction_type multi-scan
_exptl_absorpt_process_details '(SADABS; Bruker, 2000)'
_exptl_crystal_colour green
_exptl_crystal_density_diffrn 1.397
_exptl_crystal_density_method 'not measured'
_exptl_crystal_description block
_exptl_crystal_F_000 1544
_exptl_crystal_size_max 0.27
_exptl_crystal_size_mid 0.25
_exptl_crystal_size_min 0.22
_refine_diff_density_max 0.454
_refine_diff_density_min -0.454
_refine_diff_density_rms 0.070
_refine_ls_extinction_method none
_refine_ls_goodness_of_fit_ref 1.092
_refine_ls_hydrogen_treatment constr
_refine_ls_matrix_type full
_refine_ls_number_parameters 256
_refine_ls_number_reflns 3103
_refine_ls_number_restraints 0
_refine_ls_restrained_S_all 1.092
_refine_ls_R_factor_all 0.0815
_refine_ls_R_factor_gt 0.0538
_refine_ls_shift/su_max 0.010
_refine_ls_shift/su_mean 0.001
_refine_ls_structure_factor_coef Fsqd
_refine_ls_weighting_details 'calc w=1/[\s^2^(Fo^2^)+(0.0000P)^2^+8.3201P] where P=(Fo^2^+2Fc^2^)/3'
_refine_ls_weighting_scheme calc
_refine_ls_wR_factor_gt 0.1343
_refine_ls_wR_factor_ref 0.1617
_reflns_number_gt 2194
_reflns_number_total 3103
_reflns_threshold_expression >2sigma(I)
_cod_data_source_file cg2008057_si_002.cif
_cod_data_source_block 090707g
_cod_original_cell_volume 3512.0(17)
_cod_original_sg_symbol_H-M 'C 2/c'
_cod_database_code 4502740

loop_
_symmetry_equiv_pos_as_xyz
'x, y, z'
'-x, y, -z+1/2'
'x+1/2, y+1/2, z'
'-x+1/2, y+1/2, -z+1/2'
'-x, -y, -z'
'x, -y, z-1/2'
'-x+1/2, -y+1/2, -z'
'x+1/2, -y+1/2, z-1/2'

loop_
_atom_site_label
_atom_site_type_symbol
_atom_site_fract_x
_atom_site_fract_y
_atom_site_fract_z
_atom_site_U_iso_or_equiv
_atom_site_adp_type
_atom_site_occupancy
_atom_site_symmetry_multiplicity
_atom_site_calc_flag
_atom_site_refinement_flags
Ni1 Ni 0.0000 0.0000 0.0000 0.0279(2) Uani 1 2 d S
O1 O 0.12369(17) -0.03586(16) 0.0666(3) 0.0409(7) Uani 1 1 d .
O2 O 0.1533(2) 0.0437(2) -0.0280(4) 0.0780(12) Uani 1 1 d .
O3 O 0.3132(3) 0.0555(2) 0.0579(5) 0.0990(16) Uani 1 1 d .
H3 H 0.2578 0.0614 0.0083 0.148 Uiso 1 1 calc R
O4 O 0.01786(19) -0.07049(15) 0.1416(3) 0.0445(7) Uani 1 1 d .
H4A H -0.0051 -0.1126 0.1061 0.067 Uiso 1 1 d R
H4B H 0.0746 -0.0753 0.2081 0.067 Uiso 1 1 d R
O5 O 0.1298(7) 0.1928(5) 0.7496(12) 0.122(4) Uani 0.50 1 d P
N1 N 0.0666(2) 0.08369(17) 0.1433(3) 0.0345(8) Uani 1 1 d .
N2 N 0.2502(10) 0.2479(8) 0.9413(14) 0.079(4) Uani 0.50 1 d P
C1 C 0.1767(3) -0.0054(2) 0.0579(5) 0.0472(11) Uani 1 1 d .
C2 C 0.3044(3) -0.0762(3) 0.2552(5) 0.0521(12) Uani 1 1 d .
H2 H 0.2617 -0.0981 0.2561 0.063 Uiso 1 1 calc R
C3 C 0.2765(3) -0.0269(3) 0.1589(5) 0.0487(11) Uani 1 1 d .
C4 C 0.3407(3) 0.0065(3) 0.1559(6) 0.0648(15) Uani 1 1 d .
C5 C 0.4332(3) -0.0108(3) 0.2512(7) 0.0669(16) Uani 1 1 d .
C6 C 0.4626(3) -0.0605(3) 0.3534(5) 0.0633(15) Uani 1 1 d .
C7 C 0.3976(3) -0.0953(3) 0.3550(5) 0.0585(13) Uani 1 1 d .
C8 C 0.4278(4) -0.1438(4) 0.4578(5) 0.0833(19) Uani 1 1 d .
H8 H 0.3854 -0.1658 0.4596 0.100 Uiso 1 1 calc R
C9 C 0.5188(4) -0.1601(4) 0.5573(6) 0.097(2) Uani 1 1 d .
H9 H 0.5377 -0.1936 0.6245 0.116 Uiso 1 1 calc R
C10 C 0.5822(4) -0.1263(5) 0.5563(6) 0.092(2) Uani 1 1 d .
H10 H 0.6439 -0.1374 0.6234 0.111 Uiso 1 1 calc R
C11 C 0.5560(4) -0.0775(4) 0.4597(6) 0.0806(18) Uani 1 1 d .
H11 H 0.6001 -0.0546 0.4629 0.097 Uiso 1 1 calc R
C12 C 0.5000 0.0316(5) 0.2500 0.092(3) Uani 1 2 d S
H12A H 0.4646 0.0635 0.1719 0.110 Uiso 0.50 1 calc PR
H12B H 0.5354 0.0635 0.3281 0.110 Uiso 0.50 1 calc PR
C13 C 0.0297(3) 0.1510(2) 0.1210(4) 0.0474(11) Uani 1 1 d .
H13 H -0.0268 0.1610 0.0375 0.057 Uiso 1 1 calc R
C14 C 0.0724(3) 0.2055(3) 0.2167(4) 0.0541(12) Uani 1 1 d .
H14 H 0.0450 0.2517 0.1963 0.065 Uiso 1 1 calc R
C15 C 0.1555(3) 0.1926(2) 0.3426(4) 0.0482(11) Uani 1 1 d .
C16 C 0.1930(3) 0.1235(3) 0.3642(4) 0.0501(12) Uani 1 1 d .
H16 H 0.2495 0.1122 0.4470 0.060 Uiso 1 1 calc R
C17 C 0.1476(3) 0.0711(2) 0.2642(4) 0.0451(11) Uani 1 1 d .
H17 H 0.1745 0.0249 0.2817 0.054 Uiso 1 1 calc R
C18 C 0.2015(3) 0.2516(3) 0.4481(5) 0.0761(18) Uani 1 1 d .
H18A H 0.1860 0.2990 0.4036 0.091 Uiso 1 1 calc R
H18B H 0.1754 0.2505 0.4900 0.091 Uiso 1 1 calc R
C19 C 0.1795(13) 0.2017(9) 0.872(2) 0.093(5) Uani 0.50 1 d P
H19A H 0.1671 0.1738 0.9205 0.112 Uiso 0.50 1 d PR
C20 C 0.2736(10) 0.2917(8) 0.8756(13) 0.100(4) Uani 0.50 1 d P
H20A H 0.2502 0.2680 0.7936 0.150 Uiso 0.50 1 calc PR
H20B H 0.3388 0.2959 0.9336 0.150 Uiso 0.50 1 calc PR
H20C H 0.2472 0.3401 0.8563 0.150 Uiso 0.50 1 calc PR
C21 C 0.3083(17) 0.2555(14) 1.086(2) 0.124(9) Uani 0.50 1 d P
H21A H 0.2872 0.2245 1.1191 0.186 Uiso 0.50 1 d PR
H21B H 0.3693 0.2415 1.1263 0.186 Uiso 0.50 1 d PR
H21C H 0.3080 0.3062 1.1069 0.186 Uiso 0.50 1 d PR

loop_
_atom_site_aniso_label
_atom_site_aniso_U_11
_atom_site_aniso_U_22
_atom_site_aniso_U_33
_atom_site_aniso_U_23
_atom_site_aniso_U_13
_atom_site_aniso_U_12
Ni1 0.0198(4) 0.0335(4) 0.0266(4) -0.0059(3) 0.0137(3) -0.0034(3)
O1 0.0212(14) 0.0480(17) 0.0503(17) -0.0091(13) 0.0223(13) -0.0044(12)
O2 0.046(2) 0.074(3) 0.125(3) 0.033(2) 0.061(2) 0.0149(18)
O3 0.050(2) 0.077(3) 0.174(4) 0.046(3) 0.076(3) 0.018(2)
O4 0.0377(16) 0.0466(18) 0.0384(15) 0.0034(13) 0.0204(14) -0.0011(13)
O5 0.110(8) 0.077(7) 0.105(8) -0.001(6) 0.040(7) -0.025(6)
N1 0.0289(17) 0.0354(19) 0.0351(17) -0.0087(14) 0.0193(15) -0.0047(14)
N2 0.085(9) 0.060(7) 0.073(9) -0.002(6) 0.044(8) -0.003(8)
C1 0.030(2) 0.045(3) 0.067(3) -0.010(2) 0.032(2) -0.002(2)
C2 0.033(2) 0.071(3) 0.057(3) -0.014(2) 0.032(2) -0.003(2)
C3 0.029(2) 0.050(3) 0.067(3) -0.012(2) 0.031(2) -0.0028(19)
C4 0.033(3) 0.053(3) 0.104(4) -0.007(3) 0.043(3) -0.001(2)
C5 0.029(3) 0.059(3) 0.106(4) -0.011(3) 0.042(3) -0.002(2)
C6 0.030(3) 0.077(4) 0.072(3) -0.034(3) 0.029(3) -0.004(2)
C7 0.038(3) 0.084(4) 0.051(3) -0.017(3) 0.028(2) 0.002(2)
C8 0.050(3) 0.139(6) 0.058(3) -0.001(4) 0.035(3) 0.007(3)
C9 0.061(4) 0.161(7) 0.054(3) 0.011(4) 0.032(3) 0.022(4)
C10 0.039(3) 0.150(7) 0.067(4) -0.023(4) 0.026(3) 0.013(4)
C11 0.038(3) 0.106(5) 0.082(4) -0.026(4) 0.033(3) 0.002(3)
C12 0.037(4) 0.066(5) 0.157(9) 0.000 0.057(5) 0.000
C13 0.038(2) 0.045(3) 0.039(2) -0.0084(19) 0.017(2) 0.0015(19)
C14 0.052(3) 0.039(3) 0.049(3) -0.012(2) 0.023(2) -0.001(2)
C15 0.041(3) 0.049(3) 0.044(2) -0.019(2) 0.023(2) -0.008(2)
C16 0.035(2) 0.052(3) 0.033(2) -0.0124(19) 0.009(2) -0.003(2)
C17 0.037(2) 0.039(2) 0.037(2) -0.0086(18) 0.015(2) 0.0008(18)
C18 0.057(3) 0.066(4) 0.060(3) -0.037(3) 0.019(3) -0.006(3)
C19 0.102(13) 0.064(10) 0.099(14) 0.015(9) 0.060(12) -0.007(10)
C20 0.099(11) 0.092(10) 0.093(9) -0.005(8) 0.056(9) -0.020(8)
C21 0.127(19) 0.096(16) 0.084(15) -0.005(12) 0.042(15) -0.004(19)

loop_
_atom_type_symbol
_atom_type_description
_atom_type_scat_dispersion_real
_atom_type_scat_dispersion_imag
_atom_type_scat_source
C C 0.0033 0.0016 'International Tables Vol C Tables 4.2.6.8 and 6.1.1.4'
H H 0.0000 0.0000 'International Tables Vol C Tables 4.2.6.8 and 6.1.1.4'
N N 0.0061 0.0033 'International Tables Vol C Tables 4.2.6.8 and 6.1.1.4'
O O 0.0106 0.0060 'International Tables Vol C Tables 4.2.6.8 and 6.1.1.4'
Ni Ni 0.3393 1.1124 'International Tables Vol C Tables 4.2.6.8 and 6.1.1.4'

loop_
_geom_angle_atom_site_label_1
_geom_angle_atom_site_label_2
_geom_angle_atom_site_label_3
_geom_angle
_geom_angle_site_symmetry_1
_geom_angle_site_symmetry_3
O1 Ni1 O1 180.0(2) 5 .
O1 Ni1 N1 89.34(11) 5 5
O1 Ni1 N1 90.66(11) . 5
O1 Ni1 N1 90.66(11) 5 .
O1 Ni1 N1 89.34(11) . .
N1 Ni1 N1 180.0(2) 5 .
O1 Ni1 O4 91.88(11) 5 .
O1 Ni1 O4 88.12(11) . .
N1 Ni1 O4 90.72(12) 5 .
N1 Ni1 O4 89.28(12) . .
O1 Ni1 O4 88.12(11) 5 5
O1 Ni1 O4 91.88(11) . 5
N1 Ni1 O4 89.28(12) 5 5
N1 Ni1 O4 90.72(12) . 5
O4 Ni1 O4 180.0(2) . 5
C1 O1 Ni1 129.3(3) . .
C17 N1 C13 117.2(3) . .
C17 N1 Ni1 120.4(3) . .
C13 N1 Ni1 122.4(3) . .
C21 N2 C21 102(2) 7_557 .
C19 N2 C21 121.3(18) . .
C21 N2 C20 126(2) 7_557 .
C19 N2 C20 121.4(14) . .
C21 N2 C20 117.3(17) . .
C21 N2 N2 65(2) 7_557 7_557
C19 N2 N2 91.8(16) . 7_557
C20 N2 N2 141.2(16) . 7_557
O1 C1 O2 124.5(4) . .
O1 C1 C3 117.7(4) . .
O2 C1 C3 117.8(4) . .
C3 C2 C7 121.2(5) . .
C2 C3 C4 120.0(4) . .
C2 C3 C1 119.4(4) . .
C4 C3 C1 120.6(5) . .
O3 C4 C5 118.4(5) . .
O3 C4 C3 120.5(4) . .
C5 C4 C3 121.1(6) . .
C4 C5 C6 118.9(5) . .
C4 C5 C12 118.7(6) . .
C6 C5 C12 122.0(4) . .
C5 C6 C11 122.8(6) . .
C5 C6 C7 119.9(4) . .
C11 C6 C7 117.3(6) . .
C8 C7 C2 121.8(5) . .
C8 C7 C6 119.3(5) . .
C2 C7 C6 118.8(5) . .
C9 C8 C7 121.6(6) . .
C8 C9 C10 119.3(7) . .
C11 C10 C9 121.0(6) . .
C10 C11 C6 121.5(6) . .
C5 C12 C5 119.4(7) 2_655 .
N1 C13 C14 122.5(4) . .
C13 C14 C15 120.8(4) . .
C14 C15 C16 116.3(4) . .
C14 C15 C18 120.9(4) . .
C16 C15 C18 122.8(4) . .
C17 C16 C15 120.5(4) . .
N1 C17 C16 122.9(4) . .
C18 C18 C15 118.0(6) 7_556 .
C21 C19 O5 126(3) 7_557 .
C21 C19 N2 45(2) 7_557 .
O5 C19 N2 122.8(16) . .
C19 C21 N2 93(4) 7_557 7_557
C19 C21 N2 124(3) 7_557 .
N2 C21 N2 78(2) 7_557 .
C19 C21 C21 117(4) 7_557 7_557
N2 C21 C21 48.9(14) 7_557 7_557
N2 C21 O5 99(3) 7_557 7_557
N2 C21 O5 155.9(16) . 7_557
C21 C21 O5 141(3) 7_557 7_557

loop_
_geom_bond_atom_site_label_1
_geom_bond_atom_site_label_2
_geom_bond_distance
_geom_bond_site_symmetry_2
Ni1 O1 2.048(3) 5
Ni1 O1 2.048(3) .
Ni1 N1 2.082(3) 5
Ni1 N1 2.082(3) .
Ni1 O4 2.100(3) .
Ni1 O4 2.100(3) 5
O1 C1 1.241(5) .
O2 C1 1.268(6) .
O3 C4 1.358(7) .
O5 C19 1.241(19) .
O5 C21 1.91(2) 7_557
N1 C17 1.333(5) .
N1 C13 1.342(5) .
N2 C21 0.95(3) 7_557
N2 C19 1.33(2) .
N2 C21 1.452(19) .
N2 C20 1.454(19) .
N2 N2 1.56(3) 7_557
C1 C3 1.514(6) .
C2 C3 1.343(7) .
C2 C7 1.414(6) .
C3 C4 1.413(7) .
C4 C5 1.392(7) .
C5 C6 1.396(8) .
C5 C12 1.519(7) .
C6 C11 1.418(7) .
C6 C7 1.425(7) .
C7 C8 1.385(8) .
C8 C9 1.374(8) .
C9 C10 1.385(9) .
C10 C11 1.348(9) .
C12 C5 1.519(7) 2_655
C13 C14 1.373(6) .
C14 C15 1.379(6) .
C15 C16 1.380(6) .
C15 C18 1.498(6) .
C16 C17 1.375(6) .
C18 C18 1.428(10) 7_556
C19 C21 0.89(2) 7_557
C21 C19 0.89(2) 7_557
C21 N2 0.95(3) 7_557
C21 C21 1.89(4) 7_557
C21 O5 1.91(2) 7_557
